data_1574002
loop_
_publ_author_name
'Chandrashekar, Priyanka'
'Karmakar, Arun'
'Aparna, Ravari Kandy'
'Singh, Laddi'
'Mondal, Pradip Kumar'
'Kundu, Subrata'
'Bhattacharyya, Kalishankar'
'Mandal, Sukhendu'

_publ_section_title
;
 Linker driven site-specific catalysis in atomically precise silver
 cluster assemblies.
;
_journal_issue 13
_journal_name_full 'Chemical science'
_journal_page_first 5726
_journal_page_last 5734
_journal_paper_doi 10.1039/d4sc08408j
_journal_volume 16
_journal_year 2025
_chemical_formula_moiety 'C39 H45 Ag6 F9 N3 O6 S3'
_chemical_formula_sum 'C39 H45 Ag6 F9 N3 O6 S3'
_chemical_formula_weight 1566.18
_space_group_crystal_system orthorhombic
_space_group_IT_number 58
_space_group_name_Hall '-P 2 2n'
_space_group_name_H-M_alt 'P n n m'
_atom_sites_solution_hydrogens geom
_atom_sites_solution_primary dual
_audit_creation_date 2023-08-02
_audit_creation_method
;
Olex2 1.3
(compiled 2020.11.12 svn.r5f609507 for OlexSys, GUI svn.r6408)
;
_audit_update_record
;
2024-08-24 deposited with the CCDC.	2025-02-25 downloaded from the CCDC.
;
_cell_angle_alpha 90
_cell_angle_beta 90
_cell_angle_gamma 90
_cell_formula_units_Z 8
_cell_length_a 22.946(5)
_cell_length_b 27.850(6)
_cell_length_c 18.982(4)
_cell_measurement_reflns_used 2956
_cell_measurement_temperature 100.0
_cell_measurement_theta_max 24.1
_cell_measurement_theta_min 1.5
_cell_volume 12130(5)
_computing_cell_refinement 'XDS (Kabsch, 2010)'
_computing_data_collection 'Elettra Synchrotron - XRD1 BL'
_computing_data_reduction 'XDS (Kabsch, 2010)'
_computing_molecular_graphics 'Olex2 1.3 (Dolomanov et al., 2009)'
_computing_publication_material 'Olex2 1.3 (Dolomanov et al., 2009)'
_computing_structure_refinement 'SHELXL 2018/3 (Sheldrick, 2015)'
_computing_structure_solution 'SHELXT 2018/2 (Sheldrick, 2018)'
_diffrn_ambient_temperature 100.0
_diffrn_measured_fraction_theta_full 1.000
_diffrn_measured_fraction_theta_max 0.998
_diffrn_measurement_device_type
;
'Huber Kappa Goniometer, Pilatus 2M detector'
;
_diffrn_measurement_method 'Rotating crystal'
_diffrn_radiation_type Synchrotron
_diffrn_radiation_wavelength 0.700
_diffrn_reflns_av_R_equivalents 0.0457
_diffrn_reflns_av_unetI/netI 0.0195
_diffrn_reflns_Laue_measured_fraction_full 1.000
_diffrn_reflns_Laue_measured_fraction_max 0.998
_diffrn_reflns_limit_h_max 28
_diffrn_reflns_limit_h_min -28
_diffrn_reflns_limit_k_max 34
_diffrn_reflns_limit_k_min -34
_diffrn_reflns_limit_l_max 23
_diffrn_reflns_limit_l_min -23
_diffrn_reflns_number 157382
_diffrn_reflns_point_group_measured_fraction_full 1.000
_diffrn_reflns_point_group_measured_fraction_max 0.998
_diffrn_reflns_theta_full 24.835
_diffrn_reflns_theta_max 25.944
_diffrn_reflns_theta_min 1.132
_exptl_absorpt_coefficient_mu 1.992
_exptl_crystal_density_diffrn 1.715
_exptl_crystal_description Plate
_exptl_crystal_F_000 6072
_exptl_crystal_size_max 0.1
_exptl_crystal_size_mid 0.05
_exptl_crystal_size_min 0.02
_refine_diff_density_max 1.670
_refine_diff_density_min -1.848
_refine_diff_density_rms 0.141
_refine_ls_extinction_coef 0.00028(6)
_refine_ls_extinction_expression Fc^*^=kFc[1+0.001xFc^2^\l^3^/sin(2\q)]^-1/4^
_refine_ls_extinction_method 'SHELXL-2018/3 (Sheldrick 2018)'
_refine_ls_goodness_of_fit_ref 1.112
_refine_ls_hydrogen_treatment constr
_refine_ls_matrix_type full
_refine_ls_number_parameters 646
_refine_ls_number_reflns 12774
_refine_ls_number_restraints 835
_refine_ls_restrained_S_all 1.152
_refine_ls_R_factor_all 0.0993
_refine_ls_R_factor_gt 0.0848
_refine_ls_shift/su_max 0.000
_refine_ls_shift/su_mean 0.000
_refine_ls_structure_factor_coef Fsqd
_refine_ls_weighting_details 'w=1/[\s^2^(Fo^2^)+(0.1364P)^2^+41.4224P] where P=(Fo^2^+2Fc^2^)/3'
_refine_ls_weighting_scheme calc
_refine_ls_wR_factor_gt 0.2608
_refine_ls_wR_factor_ref 0.2755
_reflns_Friedel_coverage 0.000
_reflns_number_gt 9419
_reflns_number_total 12774
_reflns_threshold_expression 'I > 2\s(I)'
_cod_data_source_file d4sc08408j2.cif
_cod_data_source_block PC06
_cod_depositor_comments 'Adding full bibliography for 1573999--1574002.cif.'
_cod_original_cell_volume 12130(4)
_cod_database_code 1574002
_shelx_shelxl_version_number 2018/3
_shelx_space_group_comment
;
The symmetry employed for this shelxl refinement is uniquely defined
by the following loop, which should always be used as a source of
symmetry information in preference to the above space-group names.
They are only intended as comments.
;
_shelx_estimated_absorpt_t_max 0.961
_shelx_estimated_absorpt_t_min 0.826
_olex2_refinement_description
;
1. Fixed Uiso
 At 1.2 times of:
  All C(H) groups, All C(H,H) groups
2. Restrained distances
 O20-C00L = O00Q-C00L
 1.2 with sigma of 0.02
 F01P-C17 = F01O-C17
 1.4 with sigma of 0.02
 F01W-C17
 1.4 with sigma of 0.02
 C01Z-C01Q
 1.5 with sigma of 0.02
 C27-C00S
 1.5 with sigma of 0.02
 C30-C00R
 1.5 with sigma of 0.02
 C17-C00L
 1.5 with sigma of 0.02
 O20-C00L \\sim O00Q-C00L
 with sigma of 0.02
 F01P-C17 \\sim F01O-C17
 with sigma of 0.02
 F01O-C17 \\sim F01W-C17
 with sigma of 0.02
 F01L-C30 \\sim F01J-C30 \\sim F20-C30
 with sigma of 0.02
 F01L-F01J \\sim F01J-F20 \\sim F01L-F20
 with sigma of 0.02
 F015-C27 \\sim F019-C27 \\sim F00K-C27
 with sigma of 0.02
 C8-C017 \\sim C8-C01Y \\sim C01Y-C01T \\sim C021-C01T \\sim C021-C01V \\sim
C01V-C017
 with sigma of 0.02
 C020-C018 \\sim C020-C01S \\sim C01S-C01I
 with sigma of 0.02
 C01Z-C01Q \\sim C2-C01Z \\sim C2-C1
 with sigma of 0.02
3. Uiso/Uaniso restraints and constraints
Ag6A \\sim Ag6B: within 5A with sigma of 0.02 and sigma for terminal atoms of
0.04 within 5A
O20 \\sim C00L \\sim O00Q \\sim C17 \\sim F01P \\sim F01O \\sim F01W: within 5A
with sigma of 0.02 and sigma for terminal atoms of 0.04 within 5A
C017 \\sim C8 \\sim C01Y \\sim C01T \\sim C021 \\sim C01V: within 5A with sigma
of 0.02 and sigma for terminal atoms of 0.04 within 5A
C018 \\sim C020 \\sim C01S \\sim C01I: within 5A with sigma of 0.02 and sigma
for terminal atoms of 0.04 within 5A
O00J \\sim C00R \\sim O00C \\sim C30 \\sim F01L \\sim F01J \\sim F20: within 5A
with sigma of 0.02 and sigma for terminal atoms of 0.04 within 5A
C00S \\sim C27 \\sim F00K \\sim F015 \\sim F019: within 5A with sigma of 0.02
and sigma for terminal atoms of 0.04 within 5A
O00G \\sim C10 \\sim O17 \\sim C4 \\sim F2 \\sim F4: within 5A with sigma of
0.02 and sigma for terminal atoms of 0.04 within 5A
C01Q \\sim C01Z \\sim C2 \\sim C1: within 5A with sigma of 0.02 and sigma for
terminal atoms of 0.04 within 5A
Ag01 \\sim O20: within 5A with sigma of 0.01 and sigma for terminal atoms of
0.02 within 5A
Uanis(S00B) = Uanis(C017)
Uanis(S00A) = Uanis(C01Q)
4. Rigid body (RIGU) restrains
 O20, C00L, O00Q, C17, F01W, F01P, F01O
 with sigma for 1-2 distances of 0.004 and sigma for 1-3 distances of 0.004
 Ag6A, Ag6B
 with sigma for 1-2 distances of 0.004 and sigma for 1-3 distances of 0.004
 C017, C8, C01Y, C01T, C021, C01V
 with sigma for 1-2 distances of 0.004 and sigma for 1-3 distances of 0.004
 C018, C020, C01S, C01I
 with sigma for 1-2 distances of 0.004 and sigma for 1-3 distances of 0.004
 O00J, C00R, O00C, C30, F01L, F01J, F20
 with sigma for 1-2 distances of 0.004 and sigma for 1-3 distances of 0.004
 C00S, C27, F00K, F015, F019
 with sigma for 1-2 distances of 0.004 and sigma for 1-3 distances of 0.004
 O00G, C10, O17, C4, F2, F4
 with sigma for 1-2 distances of 0.004 and sigma for 1-3 distances of 0.004
 C01Q, C01Z, C2, C1
 with sigma for 1-2 distances of 0.004 and sigma for 1-3 distances of 0.004
5. Others
 Sof(F01O)=0.5*(1-FVAR(2))
 Sof(F01W)=0.5*FVAR(2)
 Sof(F4)=1-FVAR(2)
 Sof(F1)=FVAR(2)
 Sof(Ag6B)=1-FVAR(3)
 Sof(Ag6A)=FVAR(3)
 Sof(Ag4B)=0.5*(1-FVAR(5))
 Sof(Ag4A)=0.5*FVAR(5)
 Fixed Sof: C10(0.5) O17(0.5)
 Fixed X: F2(0.285399) C4(0.2317) C10(0.2178) O17(0.1846)
 Fixed Y: F2(0.3851) C4(0.390901) C10(0.442669) O17(0.44)
 Fixed Z: F2(0.5) C4(0.5) C10(0.5204) O17(0.5737)
6.a Ternary CH refined with riding coordinates:
 C00I(H00I), C017(H017), C018(H018), C01Q(H01Q)
6.b Secondary CH2 refined with riding coordinates:
 C1(H1A,H1B), C00Y(H00A,H00B), C00Z(H00C,H00D), C2(H2A,H2B), C013(H01A,H01B),
 C01A(H01C,H01D), C01E(H01F,H01G), C01I(H01I,H01J), C01S(H01K,H01L), C01T(H01N,
 H01O), C01V(H01P,H01R), C01Y(H01S,H01T), C01Z(H01U,H01V), C020(H02A,H02B),
 C021(H02C,H02D), C8(H8A,H8B)
6.c Aromatic/amide H refined with riding coordinates:
 C00M(H00M), C00O(H00O), C00T(H00T), C00W(H00W), C010(H010), C011(H011),
 C012(H012), C014(H014), C016(H016), C01D(H01E), C01G(H01H), C01M(H01M)
;
_smtbx_masks_void_probe_radius 1.2
_smtbx_masks_void_truncation_radius 1.2
_olex2_submission_special_instructions 'No special instructions were received'

loop_
_space_group_symop_operation_xyz
'x, y, z'
'-x, -y, z'
'-x+1/2, y+1/2, -z+1/2'
'x+1/2, -y+1/2, -z+1/2'
'-x, -y, -z'
'x, y, -z'
'x-1/2, -y-1/2, z-1/2'
'-x-1/2, y-1/2, z-1/2'

loop_
_atom_site_label
_atom_site_type_symbol
_atom_site_fract_x
_atom_site_fract_y
_atom_site_fract_z
_atom_site_U_iso_or_equiv
_atom_site_adp_type
_atom_site_occupancy
_atom_site_site_symmetry_order
_atom_site_calc_flag
_atom_site_refinement_flags_posn
_atom_site_refinement_flags_adp
_atom_site_refinement_flags_occupancy
_atom_site_disorder_assembly
_atom_site_disorder_group
Ag01 Ag 0.24463(5) 0.75230(3) 0.500000 0.0721(3) Uani 1 2 d S TU P . .
Ag02 Ag 0.33033(4) 0.68865(3) 0.42168(4) 0.0917(3) Uani 1 1 d . . . . .
Ag03 Ag 0.22488(5) 0.65574(3) 0.30491(4) 0.0981(3) Uani 1 1 d . . . . .
Ag4A Ag 0.2241(7) 0.5554(5) 0.500000 0.069(3) Uani 0.48(5) 2 d S T P A 1
Ag4B Ag 0.2054(13) 0.5616(3) 0.5144(7) 0.082(3) Uani 0.26(3) 1 d . . P A 2
Ag05 Ag 0.36506(5) 0.22762(3) 0.10412(5) 0.1088(3) Uani 1 1 d . . . . .
Ag6A Ag 0.13139(11) 0.61947(10) 0.42759(16) 0.0930(7) Uani 0.744(12) 1 d . U P A 1
Ag6B Ag 0.1149(6) 0.6254(2) 0.4101(4) 0.121(2) Uani 0.256(12) 1 d . U P A 2
Ag07 Ag 0.32466(6) 0.58425(3) 0.39276(5) 0.1214(4) Uani 1 1 d . . . . .
S008 S 0.24437(11) 0.72971(7) 0.37539(10) 0.0735(6) Uani 1 1 d . . . . .
S009 S 0.40588(17) 0.18998(12) 0.000000 0.0807(8) Uani 1 2 d S T P . .
S00A S 0.36610(19) 0.62328(13) 0.500000 0.0904(10) Uani 1 2 d S T P A .
S00B S 0.21719(19) 0.58133(9) 0.37633(16) 0.1137(10) Uani 1 1 d . . . . .
O00C O 0.1006(4) 0.6805(3) 0.2855(4) 0.106(2) Uani 1 1 d . U . . .
O00D O 0.3613(4) 0.6269(3) 0.2832(3) 0.094(2) Uani 1 1 d . . . . .
O00E O 0.4038(4) 0.6919(3) 0.3321(4) 0.097(2) Uani 1 1 d . . . . .
N00F N 0.3920(4) 0.2961(3) 0.1634(4) 0.086(2) Uani 1 1 d . . . . .
O00G O 0.2360(8) 0.4770(4) 0.500000 0.135(4) Uani 1 2 d S TU P . .
N00H N 0.2265(4) 0.6544(4) 0.1868(4) 0.101(3) Uani 1 1 d . . . . .
C00I C 0.2661(4) 0.7834(3) 0.3229(5) 0.079(2) Uani 1 1 d . . . . .
H00I H 0.236280 0.808939 0.331274 0.094 Uiso 1 1 calc R U . . .
O00J O 0.0534(5) 0.6204(4) 0.3409(7) 0.143(3) Uani 1 1 d . U . . .
F00K F 0.4712(4) 0.7020(5) 0.2222(5) 0.195(4) Uani 1 1 d D U . . .
C00L C 0.2316(12) 0.8591(10) 0.500000 0.223(7) Uani 1 2 d DS TU P . .
C00M C 0.3451(6) 0.4287(4) 0.3377(5) 0.100(3) Uani 1 1 d . . . . .
H00M H 0.326069 0.400638 0.354627 0.120 Uiso 1 1 calc R U . . .
C00N C 0.3851(5) 0.3815(3) 0.2396(5) 0.083(2) Uani 1 1 d . . . . .
C00O C 0.3842(5) 0.3812(4) 0.1647(6) 0.097(3) Uani 1 1 d . . . . .
H00O H 0.381770 0.410232 0.138593 0.116 Uiso 1 1 calc R U . . .
N00P N 0.3610(7) 0.5136(3) 0.3476(5) 0.135(5) Uani 1 1 d . . . . .
C1 C 0.5553(10) 0.5705(8) 0.500000 0.134(5) Uani 1 2 d DS TU P . .
H1A H 0.557669 0.535023 0.500000 0.160 Uiso 1 2 calc R U P . .
H1B H 0.595811 0.582641 0.499998 0.160 Uiso 1 2 calc R U P . .
O00Q O 0.2791(13) 0.8442(7) 0.500000 0.226(6) Uani 1 2 d DS TU P . .
C00R C 0.0621(7) 0.6495(6) 0.2927(9) 0.124(3) Uani 1 1 d D U . . .
C00S C 0.3973(5) 0.6612(7) 0.2867(5) 0.120(4) Uani 1 1 d D U . . .
C00T C 0.3402(7) 0.4716(4) 0.3719(6) 0.119(5) Uani 1 1 d . . . . .
H00T H 0.320734 0.471782 0.416109 0.143 Uiso 1 1 calc R U . . .
C00U C 0.2279(5) 0.6541(5) 0.0393(5) 0.109(4) Uani 1 1 d . . . . .
C00V C 0.3787(6) 0.4276(4) 0.2774(6) 0.102(3) Uani 1 1 d . . . . .
C00W C 0.3869(6) 0.3372(4) 0.1310(5) 0.097(3) Uani 1 1 d . . . . .
H00W H 0.384820 0.336851 0.081020 0.116 Uiso 1 1 calc R U . . .
C00Y C 0.3228(5) 0.8026(4) 0.3439(7) 0.099(3) Uani 1 1 d . . . . .
H00A H 0.353232 0.778027 0.335769 0.119 Uiso 1 1 calc R U . . .
H00B H 0.322221 0.810057 0.394943 0.119 Uiso 1 1 calc R U . . .
C00Z C 0.2648(6) 0.7711(5) 0.2459(5) 0.109(4) Uani 1 1 d . . . . .
H00C H 0.225311 0.760209 0.232376 0.131 Uiso 1 1 calc R U . . .
H00D H 0.292593 0.744668 0.236142 0.131 Uiso 1 1 calc R U . . .
C2 C 0.5299(7) 0.5843(8) 0.5653(8) 0.166(5) Uani 1 1 d D U . . .
H2A H 0.532358 0.556817 0.598301 0.199 Uiso 1 1 calc R U . . .
H2B H 0.553174 0.610870 0.585565 0.199 Uiso 1 1 calc R U . . .
C010 C 0.3927(5) 0.2965(4) 0.2335(6) 0.091(3) Uani 1 1 d . . . . .
H010 H 0.395317 0.266662 0.257545 0.109 Uiso 1 1 calc R U . . .
C011 C 0.2742(6) 0.6420(7) 0.0781(6) 0.135(6) Uani 1 1 d . . . . .
H011 H 0.308663 0.631421 0.055054 0.162 Uiso 1 1 calc R U . . .
C012 C 0.3899(5) 0.3375(3) 0.2726(5) 0.085(3) Uani 1 1 d . . . . .
H012 H 0.391237 0.335783 0.322515 0.103 Uiso 1 1 calc R U . . .
C013 C 0.2817(8) 0.8158(6) 0.2031(7) 0.145(6) Uani 1 1 d . . . . .
H01A H 0.283473 0.807180 0.152589 0.174 Uiso 1 1 calc R U . . .
H01B H 0.251077 0.840520 0.208959 0.174 Uiso 1 1 calc R U . . .
C014 C 0.2733(6) 0.6445(6) 0.1490(6) 0.133(5) Uani 1 1 d . . . . .
H014 H 0.308763 0.638604 0.173496 0.159 Uiso 1 1 calc R U . . .
F015 F 0.4100(5) 0.6645(6) 0.1644(5) 0.213(5) Uani 1 1 d D U . . .
C016 C 0.4033(8) 0.4689(4) 0.2526(7) 0.132(5) Uani 1 1 d . . . . .
H016 H 0.425427 0.468724 0.210285 0.158 Uiso 1 1 calc R U . . .
C017 C 0.2006(6) 0.5279(4) 0.3196(6) 0.1137(10) Uani 1 1 d D U . . .
H017 H 0.214124 0.498173 0.344249 0.136 Uiso 1 1 calc R U . . .
C018 C 0.4871(8) 0.1956(7) 0.000000 0.113(4) Uani 1 2 d DS TU P . .
H018 H 0.503209 0.162219 0.000001 0.136 Uiso 1 2 calc R U P . .
F019 F 0.4750(5) 0.6272(5) 0.2227(7) 0.221(5) Uani 1 1 d D U . . .
C01A C 0.3381(6) 0.8475(5) 0.3034(9) 0.128(5) Uani 1 1 d . . . . .
H01C H 0.377233 0.858992 0.317449 0.153 Uiso 1 1 calc R U . . .
H01D H 0.309479 0.873111 0.313803 0.153 Uiso 1 1 calc R U . . .
C01D C 0.1793(6) 0.6650(7) 0.0771(5) 0.144(7) Uani 1 1 d . . . . .
H01E H 0.144484 0.673784 0.053172 0.173 Uiso 1 1 calc R U . . .
C01E C 0.3375(7) 0.8359(5) 0.2244(10) 0.148(6) Uani 1 1 d . . . . .
H01F H 0.345086 0.865549 0.197195 0.177 Uiso 1 1 calc R U . . .
H01G H 0.368869 0.812642 0.213642 0.177 Uiso 1 1 calc R U . . .
C01G C 0.1799(7) 0.6635(6) 0.1500(6) 0.139(6) Uani 1 1 d . . . . .
H01H H 0.144430 0.669292 0.174442 0.167 Uiso 1 1 calc R U . . .
C01I C 0.6018(10) 0.2424(9) 0.000000 0.137(5) Uani 1 2 d DS TU P . .
H01I H 0.597794 0.277799 0.000001 0.164 Uiso 1 2 calc R U P . .
H01J H 0.643931 0.234663 -0.000002 0.164 Uiso 1 2 calc R U P . .
F01J F -0.0088(6) 0.6855(5) 0.2186(8) 0.245(5) Uani 1 1 d D U . . .
F01L F -0.0198(5) 0.6146(5) 0.2381(7) 0.220(5) Uani 1 1 d D U . . .
C01M C 0.3953(9) 0.5121(5) 0.2909(8) 0.171(8) Uani 1 1 d . . . . .
H01M H 0.414720 0.540424 0.275976 0.206 Uiso 1 1 calc R U . . .
F01P F 0.2180(9) 0.9323(5) 0.5584(7) 0.260(6) Uani 1 1 d D U . . .
C01Q C 0.4461(7) 0.6211(5) 0.500000 0.0904(10) Uani 1 2 d DS TU P . .
H01Q H 0.459731 0.655152 0.499999 0.109 Uiso 1 2 calc R U P A .
C01S C 0.5757(6) 0.2234(7) 0.0622(8) 0.155(4) Uani 1 1 d D U . . .
H01K H 0.587174 0.243757 0.102637 0.185 Uiso 1 1 calc R U . . .
H01L H 0.591598 0.190873 0.070586 0.185 Uiso 1 1 calc R U . . .
C01T C 0.1585(8) 0.4873(7) 0.1880(10) 0.178(4) Uani 1 1 d D U . . .
H01N H 0.146175 0.518237 0.167088 0.213 Uiso 1 1 calc R U . . .
H01O H 0.149952 0.461532 0.153569 0.213 Uiso 1 1 calc R U . . .
C01V C 0.2319(9) 0.5320(5) 0.2506(7) 0.163(4) Uani 1 1 d D U . . .
H01P H 0.274050 0.535970 0.259867 0.196 Uiso 1 1 calc R U . . .
H01R H 0.218058 0.561128 0.225958 0.196 Uiso 1 1 calc R U . . .
C01Y C 0.1248(10) 0.4784(6) 0.2545(9) 0.180(4) Uani 1 1 d D U . . .
H01S H 0.137793 0.448303 0.277413 0.216 Uiso 1 1 calc R U . . .
H01T H 0.082584 0.476117 0.244570 0.216 Uiso 1 1 calc R U . . .
C01Z C 0.4710(7) 0.5992(7) 0.5606(6) 0.156(4) Uani 1 1 d D U . . .
H01U H 0.464540 0.621747 0.600131 0.187 Uiso 1 1 calc R U . . .
H01V H 0.447052 0.570431 0.570766 0.187 Uiso 1 1 calc R U . . .
C020 C 0.5122(6) 0.2203(7) 0.0606(8) 0.146(4) Uani 1 1 d D U . . .
H02A H 0.499120 0.203591 0.103874 0.175 Uiso 1 1 calc R U . . .
H02B H 0.496206 0.253253 0.062105 0.175 Uiso 1 1 calc R U . . .
C021 C 0.2232(8) 0.4886(6) 0.2024(10) 0.172(4) Uani 1 1 d D U . . .
H02C H 0.245397 0.492560 0.158068 0.206 Uiso 1 1 calc R U . . .
H02D H 0.236054 0.458728 0.225939 0.206 Uiso 1 1 calc R U . . .
C30 C 0.0194(6) 0.6473(5) 0.2322(9) 0.171(4) Uani 1 1 d D U . . .
C17 C 0.2376(16) 0.9119(10) 0.500000 0.232(6) Uani 1 2 d DS TU P B .
F20 F 0.0431(6) 0.6390(6) 0.1729(7) 0.241(5) Uani 1 1 d D U . . .
C27 C 0.4378(6) 0.6640(6) 0.2244(7) 0.158(4) Uani 1 1 d D U . . .
C8 C 0.1383(8) 0.5227(6) 0.3022(10) 0.172(4) Uani 1 1 d D U . . .
H8A H 0.124858 0.552116 0.277957 0.207 Uiso 1 1 calc R U . . .
H8B H 0.115815 0.519623 0.346536 0.207 Uiso 1 1 calc R U . . .
O20 O 0.1907(12) 0.8344(7) 0.500000 0.204(5) Uani 1 2 d DS TU P . .
F01W F 0.1771(16) 0.9184(12) 0.500000 0.237(7) Uani 0.52(2) 2 d DS TU P B 1
F01O F 0.286(2) 0.9405(11) 0.500000 0.228(8) Uani 0.48(2) 2 d DS TU P B 2
F2 F 0.285399 0.385100 0.500000 0.213(6) Uani 1 2 d S TU P A .
C4 C 0.231700 0.390901 0.500000 0.155(5) Uani 1 2 d S TU P . .
C10 C 0.217800 0.442669 0.520400 0.158(5) Uani 0.5 1 d . U P A .
O17 O 0.184600 0.440000 0.573700 0.172(5) Uani 0.5 1 d . U P . .
F1 F 0.2145(12) 0.3874(5) 0.4366(8) 0.169(10) Uani 0.53(2) 1 d . . P A 1
F4 F 0.2028(11) 0.3585(8) 0.4718(11) 0.160(6) Uani 0.47(2) 1 d . U P A 2

loop_
_atom_site_aniso_label
_atom_site_aniso_U_11
_atom_site_aniso_U_22
_atom_site_aniso_U_33
_atom_site_aniso_U_23
_atom_site_aniso_U_13
_atom_site_aniso_U_12
Ag01 0.0975(7) 0.0740(5) 0.0448(4) 0.000 0.000 0.0031(5)
Ag02 0.1432(7) 0.0792(5) 0.0527(4) 0.0110(3) 0.0126(4) 0.0393(4)
Ag03 0.1663(9) 0.0851(5) 0.0430(3) -0.0065(3) -0.0039(4) 0.0024(5)
Ag4A 0.101(4) 0.054(3) 0.054(3) 0.000 0.000 -0.0036(19)
Ag4B 0.138(8) 0.0621(19) 0.046(3) -0.0048(15) -0.005(3) 0.012(3)
Ag05 0.1349(8) 0.0934(6) 0.0980(6) -0.0304(5) 0.0252(5) -0.0091(5)
Ag6A 0.1352(13) 0.0729(9) 0.0710(10) 0.0035(7) -0.0318(8) -0.0090(8)
Ag6B 0.231(6) 0.089(2) 0.044(2) 0.0057(16) -0.005(3) 0.072(4)
Ag07 0.1997(11) 0.0917(6) 0.0727(5) -0.0277(4) -0.0066(6) 0.0475(6)
S008 0.1151(17) 0.0642(11) 0.0412(9) 0.0117(8) -0.0029(9) 0.0019(10)
S009 0.106(2) 0.0757(18) 0.0600(16) 0.000 0.000 0.0171(17)
S00A 0.135(3) 0.0760(18) 0.0600(16) 0.000 0.000 0.0414(19)
S00B 0.202(3) 0.0615(12) 0.0774(15) -0.0223(11) -0.0038(18) -0.0050(16)
O00C 0.115(5) 0.099(5) 0.103(5) -0.030(4) -0.006(4) 0.012(4)
O00D 0.121(6) 0.110(5) 0.051(3) 0.003(3) -0.006(3) 0.024(4)
O00E 0.132(6) 0.095(5) 0.064(4) 0.002(3) 0.013(4) 0.013(4)
N00F 0.111(6) 0.075(5) 0.073(5) -0.014(4) 0.007(4) -0.005(4)
O00G 0.244(11) 0.073(5) 0.089(6) 0.000 0.000 -0.012(7)
N00H 0.118(7) 0.133(8) 0.052(4) -0.008(4) -0.006(4) 0.028(6)
C00I 0.091(6) 0.077(5) 0.069(5) 0.031(4) 0.009(4) 0.007(4)
O00J 0.142(6) 0.128(6) 0.159(7) -0.007(5) -0.040(6) -0.037(5)
F00K 0.139(7) 0.316(11) 0.128(6) -0.001(8) 0.048(5) -0.040(7)
C00L 0.424(16) 0.140(9) 0.106(10) 0.000 0.000 -0.028(11)
C00M 0.148(9) 0.092(6) 0.059(5) -0.004(5) 0.007(6) 0.048(7)
C00N 0.100(6) 0.079(5) 0.070(5) -0.009(4) 0.001(5) 0.014(5)
C00O 0.134(9) 0.079(6) 0.078(6) 0.006(5) 0.026(6) 0.018(6)
N00P 0.244(14) 0.079(6) 0.083(6) -0.005(5) 0.044(8) 0.035(7)
C1 0.154(10) 0.153(10) 0.094(8) 0.000 0.000 0.068(9)
O00Q 0.431(16) 0.138(11) 0.110(10) 0.000 0.000 -0.004(13)
C00R 0.119(7) 0.117(7) 0.135(7) -0.017(6) -0.028(6) 0.003(5)
C00S 0.089(6) 0.215(12) 0.056(5) 0.018(7) -0.003(4) 0.044(7)
C00T 0.204(13) 0.085(7) 0.069(6) 0.003(5) 0.024(7) 0.049(8)
C00U 0.100(7) 0.180(12) 0.045(5) -0.007(5) -0.015(4) 0.046(8)
C00V 0.132(9) 0.089(7) 0.086(7) 0.009(5) 0.030(6) 0.040(6)
C00W 0.144(9) 0.079(6) 0.066(5) -0.008(5) 0.006(6) 0.006(6)
C00Y 0.104(8) 0.094(7) 0.099(8) 0.011(6) 0.015(6) 0.009(6)
C00Z 0.144(10) 0.128(9) 0.055(5) 0.031(6) -0.001(6) -0.007(8)
C2 0.159(8) 0.217(11) 0.121(8) -0.026(8) -0.006(7) 0.063(8)
C010 0.106(7) 0.074(5) 0.093(7) -0.009(5) 0.002(6) -0.008(5)
C011 0.107(8) 0.245(18) 0.052(5) -0.015(8) -0.008(5) 0.053(10)
C012 0.122(7) 0.068(5) 0.066(5) 0.000(4) -0.001(5) 0.013(5)
C013 0.218(17) 0.143(12) 0.073(7) 0.049(8) 0.015(9) -0.017(12)
C014 0.124(9) 0.228(17) 0.047(5) -0.008(7) -0.008(5) 0.032(10)
F015 0.175(7) 0.382(14) 0.081(5) 0.016(7) 0.022(5) -0.066(8)
C016 0.225(16) 0.082(7) 0.089(8) -0.008(6) 0.055(9) 0.025(8)
C017 0.202(3) 0.0615(12) 0.0774(15) -0.0223(11) -0.0038(18) -0.0050(16)
C018 0.112(9) 0.138(11) 0.090(8) 0.000 0.000 0.027(8)
F019 0.139(7) 0.318(11) 0.208(10) -0.088(9) 0.049(7) 0.028(7)
C01A 0.127(10) 0.098(8) 0.158(14) 0.025(8) 0.066(10) 0.017(7)
C01D 0.110(8) 0.27(2) 0.050(5) -0.007(8) -0.002(5) 0.082(11)
C01E 0.145(12) 0.108(10) 0.190(18) 0.049(11) 0.058(12) -0.015(9)
C01G 0.144(11) 0.218(17) 0.056(6) 0.006(8) 0.005(6) 0.063(11)
C01I 0.124(10) 0.177(12) 0.110(9) 0.000 0.000 0.011(9)
F01J 0.241(10) 0.230(9) 0.265(11) 0.086(9) -0.091(9) -0.007(7)
F01L 0.186(8) 0.238(9) 0.236(10) 0.053(9) -0.100(7) -0.067(7)
C01M 0.30(2) 0.093(8) 0.125(11) -0.025(8) 0.093(14) 0.048(11)
F01P 0.463(16) 0.163(8) 0.155(8) -0.031(6) 0.009(7) -0.037(10)
C01Q 0.135(3) 0.0760(18) 0.0600(16) 0.000 0.000 0.0414(19)
C01S 0.140(8) 0.195(11) 0.129(9) 0.016(8) -0.007(7) -0.018(9)
C01T 0.259(9) 0.131(8) 0.144(8) -0.046(7) -0.027(8) -0.008(8)
C01V 0.257(9) 0.124(7) 0.109(6) -0.043(6) -0.005(7) -0.006(8)
C01Y 0.252(9) 0.136(8) 0.153(8) -0.047(7) -0.020(8) -0.010(8)
C01Z 0.164(8) 0.221(10) 0.084(6) -0.021(7) -0.006(6) 0.071(8)
C020 0.130(7) 0.196(11) 0.113(8) -0.009(7) 0.005(6) -0.009(8)
C021 0.259(9) 0.125(7) 0.131(8) -0.051(6) -0.017(8) 0.005(8)
C30 0.157(8) 0.179(9) 0.176(8) 0.004(8) -0.051(7) -0.026(6)
C17 0.439(17) 0.136(9) 0.121(9) 0.000 0.000 -0.022(11)
F20 0.243(10) 0.334(12) 0.146(7) -0.025(8) -0.072(7) -0.068(8)
C27 0.104(8) 0.277(12) 0.093(6) -0.028(9) 0.021(6) -0.001(7)
C8 0.236(8) 0.129(7) 0.150(8) -0.047(7) -0.025(7) -0.010(8)
O20 0.395(14) 0.121(9) 0.096(8) 0.000 0.000 -0.006(10)
F01W 0.443(17) 0.150(11) 0.116(10) 0.000 0.000 -0.011(12)
F01O 0.434(19) 0.114(13) 0.135(14) 0.000 0.000 -0.016(13)
F2 0.258(12) 0.156(10) 0.226(13) 0.000 0.000 -0.031(9)
C4 0.251(12) 0.098(7) 0.117(10) 0.000 0.000 -0.048(8)
C10 0.260(13) 0.106(7) 0.109(10) -0.005(7) 0.004(8) -0.051(8)
O17 0.262(13) 0.121(9) 0.134(10) -0.012(7) 0.019(8) -0.052(9)
F1 0.37(3) 0.059(8) 0.078(9) -0.024(7) -0.042(12) 0.010(11)
F4 0.255(12) 0.104(8) 0.121(10) -0.014(7) 0.003(8) -0.048(8)

loop_
_atom_type_symbol
_atom_type_description
_atom_type_scat_dispersion_real
_atom_type_scat_dispersion_imag
_atom_type_scat_source
C C 0.0020 0.0016 'International Tables Vol C Tables 4.2.6.8 and 6.1.1.4'
H H 0.0000 0.0000 'International Tables Vol C Tables 4.2.6.8 and 6.1.1.4'
Ag Ag -1.1111 1.0742 'International Tables Vol C Tables 4.2.6.8 and 6.1.1.4'
F F 0.0130 0.0100 'International Tables Vol C Tables 4.2.6.8 and 6.1.1.4'
N N 0.0039 0.0032 'International Tables Vol C Tables 4.2.6.8 and 6.1.1.4'
O O 0.0075 0.0059 'International Tables Vol C Tables 4.2.6.8 and 6.1.1.4'
S S 0.1079 0.1202 'International Tables Vol C Tables 4.2.6.8 and 6.1.1.4'

loop_
_geom_angle_atom_site_label_1
_geom_angle_atom_site_label_2
_geom_angle_atom_site_label_3
_geom_angle
_geom_angle_site_symmetry_1
_geom_angle_site_symmetry_3
_geom_angle_publ_flag
Ag02 Ag01 Ag02 58.63(3) . 6_556 ?
Ag02 Ag01 Ag05 132.15(4) 6_556 3 ?
Ag02 Ag01 Ag05 132.15(4) . 8_666 ?
Ag02 Ag01 Ag05 94.58(3) 6_556 8_666 ?
Ag02 Ag01 Ag05 94.58(3) . 3 ?
Ag05 Ag01 Ag05 74.29(4) 3 8_666 ?
S008 Ag01 Ag02 108.94(6) 6_556 . ?
S008 Ag01 Ag02 108.94(6) . 6_556 ?
S008 Ag01 Ag02 51.56(6) . . ?
S008 Ag01 Ag02 51.56(6) 6_556 6_556 ?
S008 Ag01 Ag05 121.85(7) 6_556 3 ?
S008 Ag01 Ag05 50.25(6) 6_556 8_666 ?
S008 Ag01 Ag05 50.25(6) . 3 ?
S008 Ag01 Ag05 121.85(7) . 8_666 ?
S008 Ag01 S008 150.21(10) 6_556 . ?
Ag02 Ag02 Ag01 60.685(17) 6_556 . ?
Ag07 Ag02 Ag01 129.45(4) . . ?
Ag07 Ag02 Ag02 100.68(2) . 6_556 ?
S008 Ag02 Ag01 51.68(5) . . ?
S008 Ag02 Ag02 111.07(5) . 6_556 ?
S008 Ag02 Ag07 110.93(7) . . ?
S008 Ag02 S00A 145.39(13) . . ?
S00A Ag02 Ag01 110.37(6) . . ?
S00A Ag02 Ag02 53.34(5) . 6_556 ?
S00A Ag02 Ag07 53.65(8) . . ?
O00E Ag02 Ag01 141.34(17) . . ?
O00E Ag02 Ag02 135.23(19) . 6_556 ?
O00E Ag02 Ag07 86.37(18) . . ?
O00E Ag02 S008 107.14(19) . . ?
O00E Ag02 S00A 102.70(19) . . ?
Ag6A Ag03 Ag05 54.79(5) . 3 ?
S008 Ag03 Ag05 48.84(6) . 3 ?
S008 Ag03 Ag6A 89.48(6) . . ?
S008 Ag03 Ag6B 91.38(16) . . ?
S00B Ag03 Ag05 99.99(9) . 3 ?
S00B Ag03 Ag6A 46.99(11) . . ?
S00B Ag03 Ag6B 53.58(17) . . ?
S00B Ag03 S008 114.13(8) . . ?
N00H Ag03 Ag05 122.3(2) . 3 ?
N00H Ag03 Ag6A 135.0(3) . . ?
N00H Ag03 Ag6B 127.5(4) . . ?
N00H Ag03 S008 123.1(3) . . ?
N00H Ag03 S00B 122.2(3) . . ?
Ag6A Ag4A Ag6A 52.7(3) 6_556 . ?
Ag6A Ag4A Ag07 94.0(2) . . ?
Ag6A Ag4A Ag07 129.6(4) 6_556 . ?
Ag6A Ag4A Ag07 94.0(2) 6_556 6_556 ?
Ag6A Ag4A Ag07 129.6(4) . 6_556 ?
Ag07 Ag4A Ag07 79.6(3) 6_556 . ?
S00B Ag4A Ag6A 102.1(6) . 6_556 ?
S00B Ag4A Ag6A 50.5(3) 6_556 6_556 ?
S00B Ag4A Ag6A 102.1(6) 6_556 . ?
S00B Ag4A Ag6A 50.5(3) . . ?
S00B Ag4A Ag07 125.7(3) 6_556 . ?
S00B Ag4A Ag07 125.7(3) . 6_556 ?
S00B Ag4A Ag07 50.38(17) 6_556 6_556 ?
S00B Ag4A Ag07 50.38(17) . . ?
S00B Ag4A S00B 145.1(7) 6_556 . ?
O00G Ag4A Ag6A 131.0(5) . . ?
O00G Ag4A Ag6A 131.0(5) . 6_556 ?
O00G Ag4A Ag07 99.3(7) . . ?
O00G Ag4A Ag07 99.3(7) . 6_556 ?
O00G Ag4A S00B 107.4(3) . 6_556 ?
O00G Ag4A S00B 107.4(3) . . ?
Ag4B Ag4B Ag6B 54.0(4) 6_556 . ?
Ag4B Ag4B S00B 13.2(2) 6_556 . ?
Ag4B Ag4B O00G 83.6(3) 6_556 . ?
Ag6B Ag4B Ag6B 63.6(5) 6_556 . ?
Ag07 Ag4B Ag6B 136.0(3) 6_556 . ?
S00B Ag4B Ag6B 113.7(6) . 6_556 ?
S00B Ag4B Ag6B 59.5(6) 6_556 6_556 ?
S00B Ag4B Ag6B 51.9(2) . . ?
S00B Ag4B Ag6B 120.4(9) 6_556 . ?
S00B Ag4B Ag07 113.3(9) . 6_556 ?
S00B Ag4B Ag07 48.6(4) 6_556 6_556 ?
S00B Ag4B S00B 150.4(6) 6_556 . ?
S00B Ag4B O00G 108.2(4) 6_556 . ?
O00G Ag4B Ag6B 127.7(4) . . ?
O00G Ag4B Ag6B 142.3(10) . 6_556 ?
O00G Ag4B Ag07 90.3(8) . 6_556 ?
O00G Ag4B S00B 93.3(7) . . ?
Ag01 Ag05 Ag03 87.88(3) 3_545 3_545 ?
Ag6A Ag05 Ag01 96.19(6) 3_545 3_545 ?
Ag6A Ag05 Ag03 62.10(5) 3_545 3_545 ?
S008 Ag05 Ag01 47.77(5) 3_545 3_545 ?
S008 Ag05 Ag03 47.70(5) 3_545 3_545 ?
S008 Ag05 Ag6A 94.51(7) 3_545 3_545 ?
S008 Ag05 Ag6B 101.2(3) 3_545 3_545 ?
S008 Ag05 O00C 100.9(2) 3_545 3_545 ?
S009 Ag05 Ag01 84.01(8) . 3_545 ?
S009 Ag05 Ag03 113.52(9) . 3_545 ?
S009 Ag05 Ag6A 53.59(9) . 3_545 ?
S009 Ag05 Ag6B 55.82(13) . 3_545 ?
S009 Ag05 S008 121.07(11) . 3_545 ?
S009 Ag05 O00C 108.8(2) . 3_545 ?
O00C Ag05 Ag01 145.84(18) 3_545 3_545 ?
O00C Ag05 Ag03 57.97(18) 3_545 3_545 ?
O00C Ag05 Ag6A 69.8(2) 3_545 3_545 ?
O00C Ag05 Ag6B 62.0(3) 3_545 3_545 ?
N00F Ag05 Ag01 109.2(2) . 3_545 ?
N00F Ag05 Ag03 114.1(2) . 3_545 ?
N00F Ag05 Ag6A 154.4(2) . 3_545 ?
N00F Ag05 Ag6B 144.9(4) . 3_545 ?
N00F Ag05 S008 99.9(2) . 3_545 ?
N00F Ag05 S009 130.8(2) . . ?
N00F Ag05 O00C 86.7(3) . 3_545 ?
Ag4A Ag6A Ag03 92.43(17) . . ?
Ag05 Ag6A Ag03 63.11(6) 3 . ?
Ag05 Ag6A Ag4A 129.26(14) 3 . ?
Ag6A Ag6A Ag03 134.48(5) 6_556 . ?
Ag6A Ag6A Ag4A 63.66(18) 6_556 . ?
Ag6A Ag6A Ag05 101.30(5) 6_556 3 ?
S009 Ag6A Ag03 111.15(11) 3 . ?
S009 Ag6A Ag4A 115.8(2) 3 . ?
S009 Ag6A Ag05 50.09(7) 3 3 ?
S009 Ag6A Ag6A 57.31(10) 3 6_556 ?
S00B Ag6A Ag03 48.08(8) . . ?
S00B Ag6A Ag4A 51.1(2) . . ?
S00B Ag6A Ag05 109.11(11) . 3 ?
S00B Ag6A Ag6A 113.51(11) . 6_556 ?
S00B Ag6A S009 145.35(13) . 3 ?
O00J Ag6A Ag03 89.9(3) . . ?
O00J Ag6A Ag4A 144.3(3) . . ?
O00J Ag6A Ag05 82.9(3) . 3 ?
O00J Ag6A Ag6A 132.6(3) . 6_556 ?
O00J Ag6A S009 96.3(3) . 3 ?
O00J Ag6A S00B 109.2(3) . . ?
Ag03 Ag6B Ag4B 91.1(6) . . ?
Ag4B Ag6B Ag03 85.1(4) 6_556 . ?
Ag4B Ag6B Ag4B 8.3(4) 6_556 . ?
Ag05 Ag6B Ag03 64.79(18) 3 . ?
Ag05 Ag6B Ag4B 118.3(5) 3 . ?
Ag05 Ag6B Ag4B 120.2(6) 3 6_556 ?
S009 Ag6B Ag03 111.6(4) 3 . ?
S009 Ag6B Ag4B 95.4(4) 3 . ?
S009 Ag6B Ag4B 102.9(4) 3 6_556 ?
S009 Ag6B Ag05 52.60(14) 3 3 ?
S009 Ag6B S00B 130.0(6) 3 . ?
S009 Ag6B C00R 107.7(5) 3 . ?
S00B Ag6B Ag03 47.16(18) . . ?
S00B Ag6B Ag4B 43.1(3) . 6_556 ?
S00B Ag6B Ag4B 51.0(5) . . ?
S00B Ag6B Ag05 106.5(4) . 3 ?
O00J Ag6B Ag03 99.5(4) . . ?
O00J Ag6B Ag4B 144.1(5) . . ?
O00J Ag6B Ag4B 139.9(5) . 6_556 ?
O00J Ag6B Ag05 97.1(4) . 3 ?
O00J Ag6B S009 111.9(6) . 3 ?
O00J Ag6B S00B 115.9(4) . . ?
O00J Ag6B C00R 26.4(5) . . ?
C00R Ag6B Ag03 77.0(4) . . ?
C00R Ag6B Ag4B 148.5(4) . 6_556 ?
C00R Ag6B Ag4B 156.5(5) . . ?
C00R Ag6B Ag05 75.1(4) . 3 ?
C00R Ag6B S00B 108.3(4) . . ?
Ag02 Ag07 Ag4A 99.3(3) . . ?
Ag02 Ag07 Ag4B 97.17(14) . 6_556 ?
Ag4A Ag07 Ag4B 9.2(2) . 6_556 ?
S00A Ag07 Ag02 53.46(7) . . ?
S00A Ag07 Ag4A 82.19(13) . . ?
S00A Ag07 Ag4B 87.9(4) . 6_556 ?
S00A Ag07 O00D 109.8(2) . . ?
S00B Ag07 Ag02 95.68(7) . . ?
S00B Ag07 Ag4A 49.7(3) . . ?
S00B Ag07 Ag4B 40.7(5) . 6_556 ?
S00B Ag07 S00A 119.63(12) . . ?
S00B Ag07 O00D 103.9(2) . . ?
O00D Ag07 Ag02 71.18(17) . . ?
O00D Ag07 Ag4A 152.0(4) . . ?
O00D Ag07 Ag4B 142.9(5) . 6_556 ?
N00P Ag07 Ag02 153.1(3) . . ?
N00P Ag07 Ag4A 106.6(4) . . ?
N00P Ag07 Ag4B 109.5(4) . 6_556 ?
N00P Ag07 S00A 122.6(4) . . ?
N00P Ag07 S00B 106.5(4) . . ?
N00P Ag07 O00D 88.6(3) . . ?
Ag01 S008 Ag03 136.92(9) . . ?
Ag01 S008 Ag05 81.97(8) . 3 ?
Ag02 S008 Ag01 76.75(7) . . ?
Ag02 S008 Ag03 87.20(8) . . ?
Ag02 S008 Ag05 137.04(9) . 3 ?
Ag03 S008 Ag05 83.46(8) . 3 ?
C00I S008 Ag01 108.0(3) . . ?
C00I S008 Ag02 110.6(3) . . ?
C00I S008 Ag03 115.0(3) . . ?
C00I S008 Ag05 111.4(3) . 3 ?
Ag05 S009 Ag05 109.15(14) . 6 ?
Ag05 S009 Ag6A 76.33(10) 6 8_655 ?
Ag05 S009 Ag6A 76.33(10) . 3_545 ?
Ag05 S009 Ag6A 130.08(18) . 8_655 ?
Ag05 S009 Ag6A 130.08(18) 6 3_545 ?
Ag05 S009 Ag6B 71.58(16) . 3_545 ?
Ag05 S009 Ag6B 71.58(16) 6 8_655 ?
Ag05 S009 Ag6B 141.8(4) . 8_655 ?
Ag05 S009 Ag6B 141.8(4) 6 3_545 ?
Ag6A S009 Ag6A 65.4(2) 8_655 3_545 ?
C018 S009 Ag05 110.4(3) . 6 ?
C018 S009 Ag05 110.4(3) . . ?
C018 S009 Ag6A 113.5(5) . 8_655 ?
C018 S009 Ag6A 113.5(5) . 3_545 ?
C018 S009 Ag6B 104.3(6) . 8_655 ?
C018 S009 Ag6B 104.3(6) . 3_545 ?
Ag02 S00A Ag02 73.33(9) . 6_556 ?
Ag02 S00A Ag07 132.83(16) . 6_556 ?
Ag02 S00A Ag07 132.84(16) 6_556 . ?
Ag02 S00A Ag07 72.89(6) 6_556 6_556 ?
Ag02 S00A Ag07 72.89(6) . . ?
Ag07 S00A Ag07 109.29(18) 6_556 . ?
C01Q S00A Ag02 110.7(4) . 6_556 ?
C01Q S00A Ag02 110.7(4) . . ?
C01Q S00A Ag07 111.5(2) . . ?
C01Q S00A Ag07 111.5(2) . 6_556 ?
Ag03 S00B Ag4B 135.2(2) . . ?
Ag03 S00B Ag6B 79.25(16) . . ?
Ag03 S00B Ag07 88.32(12) . . ?
Ag4A S00B Ag03 139.5(3) . . ?
Ag4A S00B Ag07 80.0(4) . . ?
Ag4B S00B Ag03 138.1(2) 6_556 . ?
Ag4B S00B Ag4B 3.3(2) 6_556 . ?
Ag4B S00B Ag6B 77.1(6) . . ?
Ag4B S00B Ag6B 77.4(8) 6_556 . ?
Ag4B S00B Ag07 90.7(9) 6_556 . ?
Ag6A S00B Ag03 84.93(13) . . ?
Ag6A S00B Ag4A 78.4(5) . . ?
Ag6A S00B Ag07 137.38(12) . . ?
Ag07 S00B Ag4B 89.1(6) . . ?
Ag07 S00B Ag6B 144.1(3) . . ?
C017 S00B Ag03 111.3(4) . . ?
C017 S00B Ag4A 109.2(5) . . ?
C017 S00B Ag4B 108.9(5) . 6_556 ?
C017 S00B Ag4B 112.1(4) . . ?
C017 S00B Ag6A 114.3(5) . . ?
C017 S00B Ag6B 108.5(5) . . ?
C017 S00B Ag07 107.4(5) . . ?
C00R O00C Ag05 118.6(9) . 3 ?
C00S O00D Ag07 121.8(6) . . ?
C00S O00E Ag02 112.8(8) . . ?
C00W N00F Ag05 118.2(7) . . ?
C00W N00F C010 117.7(9) . . ?
C010 N00F Ag05 120.0(7) . . ?
Ag4A O00G Ag4B 11.4(4) . 6_556 ?
C10 O00G Ag4A 143.7(11) 6_556 . ?
C10 O00G Ag4A 143.7(11) . . ?
C10 O00G Ag4B 132.3(12) 6_556 6_556 ?
C10 O00G Ag4B 132.3(12) . . ?
C10 O00G Ag4B 138.6(13) . 6_556 ?
C10 O00G Ag4B 138.6(13) 6_556 . ?
C10 O00G C10 40.7(4) 6_556 . ?
C014 N00H Ag03 124.0(7) . . ?
C01G N00H Ag03 121.2(8) . . ?
C01G N00H C014 114.7(10) . . ?
S008 C00I H00I 107.7 . . ?
C00Y C00I S008 112.7(7) . . ?
C00Y C00I H00I 107.7 . . ?
C00Y C00I C00Z 111.4(9) . . ?
C00Z C00I S008 109.4(8) . . ?
C00Z C00I H00I 107.7 . . ?
C00R O00J Ag6A 112.9(9) . . ?
C00R O00J Ag6B 109.7(9) . . ?
O00Q C00L C17 106(2) . . ?
O00Q C00L O20 123(3) . . ?
O20 C00L C17 132(3) . . ?
C00T C00M H00M 121.3 . . ?
C00T C00M C00V 117.4(12) . . ?
C00V C00M H00M 121.3 . . ?
C00O C00N C00V 119.2(9) . . ?
C012 C00N C00O 116.7(9) . . ?
C012 C00N C00V 124.1(9) . . ?
C00N C00O H00O 121.1 . . ?
C00W C00O C00N 117.8(10) . . ?
C00W C00O H00O 121.1 . . ?
C00T N00P Ag07 119.1(8) . . ?
C01M N00P Ag07 122.8(9) . . ?
C01M N00P C00T 117.3(10) . . ?
H1A C1 H1B 106.7 . . ?
C2 C1 H1A 107.0 6_556 . ?
C2 C1 H1A 107.0 . . ?
C2 C1 H1B 107.0 . . ?
C2 C1 H1B 107.0 6_556 . ?
C2 C1 C2 121.4(18) . 6_556 ?
O00C C00R Ag6B 86.8(8) . . ?
O00C C00R C30 113.9(14) . . ?
O00J C00R Ag6B 43.9(7) . . ?
O00J C00R O00C 130.6(13) . . ?
O00J C00R C30 115.5(14) . . ?
C30 C00R Ag6B 159.2(12) . . ?
O00D C00S C27 113.8(13) . . ?
O00E C00S O00D 130.1(10) . . ?
O00E C00S C27 116.1(15) . . ?
C00M C00T H00T 117.7 . . ?
N00P C00T C00M 124.6(11) . . ?
N00P C00T H00T 117.7 . . ?
C011 C00U C00U 123.4(7) . 6 ?
C011 C00U C01D 114.8(10) . . ?
C01D C00U C00U 121.8(6) . 6 ?
C00M C00V C00N 118.4(11) . . ?
C016 C00V C00M 119.9(11) . . ?
C016 C00V C00N 121.6(10) . . ?
N00F C00W C00O 124.3(10) . . ?
N00F C00W H00W 117.8 . . ?
C00O C00W H00W 117.8 . . ?
C00I C00Y H00A 109.3 . . ?
C00I C00Y H00B 109.3 . . ?
C00I C00Y C01A 111.8(11) . . ?
H00A C00Y H00B 107.9 . . ?
C01A C00Y H00A 109.3 . . ?
C01A C00Y H00B 109.3 . . ?
C00I C00Z H00C 109.9 . . ?
C00I C00Z H00D 109.9 . . ?
C00I C00Z C013 108.9(11) . . ?
H00C C00Z H00D 108.3 . . ?
C013 C00Z H00C 109.9 . . ?
C013 C00Z H00D 109.9 . . ?
C1 C2 H2A 108.7 . . ?
C1 C2 H2B 108.7 . . ?
H2A C2 H2B 107.6 . . ?
C01Z C2 C1 114.4(15) . . ?
C01Z C2 H2A 108.7 . . ?
C01Z C2 H2B 108.7 . . ?
N00F C010 H010 118.3 . . ?
N00F C010 C012 123.4(10) . . ?
C012 C010 H010 118.3 . . ?
C00U C011 H011 119.2 . . ?
C00U C011 C014 121.7(12) . . ?
C014 C011 H011 119.2 . . ?
C00N C012 H012 120.0 . . ?
C010 C012 C00N 120.1(9) . . ?
C010 C012 H012 120.0 . . ?
C00Z C013 H01A 109.0 . . ?
C00Z C013 H01B 109.0 . . ?
H01A C013 H01B 107.8 . . ?
C01E C013 C00Z 112.8(13) . . ?
C01E C013 H01A 109.0 . . ?
C01E C013 H01B 109.0 . . ?
N00H C014 C011 124.4(12) . . ?
N00H C014 H014 117.8 . . ?
C011 C014 H014 117.8 . . ?
C00V C016 H016 120.5 . . ?
C00V C016 C01M 119.0(12) . . ?
C01M C016 H016 120.5 . . ?
S00B C017 H017 108.9 . . ?
C01V C017 S00B 110.1(8) . . ?
C01V C017 H017 108.9 . . ?
C8 C017 S00B 113.8(9) . . ?
C8 C017 H017 108.9 . . ?
C8 C017 C01V 106.1(14) . . ?
S009 C018 H018 106.9 . . ?
C020 C018 S009 115.7(10) 6 . ?
C020 C018 S009 115.7(10) . . ?
C020 C018 H018 106.9 . . ?
C020 C018 H018 106.9 6 . ?
C020 C018 C020 104.1(18) 6 . ?
C00Y C01A H01C 109.9 . . ?
C00Y C01A H01D 109.9 . . ?
C00Y C01A C01E 108.8(12) . . ?
H01C C01A H01D 108.3 . . ?
C01E C01A H01C 109.9 . . ?
C01E C01A H01D 109.9 . . ?
C00U C01D H01E 119.6 . . ?
C00U C01D C01G 120.8(11) . . ?
C01G C01D H01E 119.6 . . ?
C013 C01E C01A 111.2(12) . . ?
C013 C01E H01F 109.4 . . ?
C013 C01E H01G 109.4 . . ?
C01A C01E H01F 109.4 . . ?
C01A C01E H01G 109.4 . . ?
H01F C01E H01G 108.0 . . ?
N00H C01G C01D 123.4(12) . . ?
N00H C01G H01H 118.3 . . ?
C01D C01G H01H 118.3 . . ?
H01I C01I H01J 107.9 . . ?
C01S C01I H01I 109.3 . . ?
C01S C01I H01I 109.3 6 . ?
C01S C01I H01J 109.3 . . ?
C01S C01I H01J 109.3 6 . ?
C01S C01I C01S 112(2) 6 . ?
N00P C01M C016 121.2(15) . . ?
N00P C01M H01M 119.4 . . ?
C016 C01M H01M 119.4 . . ?
C17 F01P F01W 58.9(9) . . ?
S00A C01Q H01Q 106.3 . . ?
C01Z C01Q S00A 114.6(11) . . ?
C01Z C01Q S00A 114.6(11) 6_556 . ?
C01Z C01Q H01Q 106.3 . . ?
C01Z C01Q H01Q 106.3 6_556 . ?
C01Z C01Q C01Z 108.0(14) . 6_556 ?
C01I C01S H01K 108.5 . . ?
C01I C01S H01L 108.5 . . ?
C01I C01S C020 115.2(17) . . ?
H01K C01S H01L 107.5 . . ?
C020 C01S H01K 108.5 . . ?
C020 C01S H01L 108.5 . . ?
H01N C01T H01O 108.0 . . ?
C01Y C01T H01N 109.4 . . ?
C01Y C01T H01O 109.4 . . ?
C01Y C01T C021 110.9(18) . . ?
C021 C01T H01N 109.4 . . ?
C021 C01T H01O 109.4 . . ?
C017 C01V H01P 108.8 . . ?
C017 C01V H01R 108.8 . . ?
C017 C01V C021 113.7(13) . . ?
H01P C01V H01R 107.7 . . ?
C021 C01V H01P 108.8 . . ?
C021 C01V H01R 108.8 . . ?
C01T C01Y H01S 110.8 . . ?
C01T C01Y H01T 110.8 . . ?
C01T C01Y C8 104.9(15) . . ?
H01S C01Y H01T 108.8 . . ?
C8 C01Y H01S 110.8 . . ?
C8 C01Y H01T 110.8 . . ?
C2 C01Z C01Q 124.1(15) . . ?
C2 C01Z H01U 106.3 . . ?
C2 C01Z H01V 106.3 . . ?
C01Q C01Z H01U 106.3 . . ?
C01Q C01Z H01V 106.3 . . ?
H01U C01Z H01V 106.4 . . ?
C018 C020 C01S 116.1(15) . . ?
C018 C020 H02A 108.3 . . ?
C018 C020 H02B 108.3 . . ?
C01S C020 H02A 108.3 . . ?
C01S C020 H02B 108.3 . . ?
H02A C020 H02B 107.4 . . ?
C01T C021 C01V 104.9(15) . . ?
C01T C021 H02C 110.8 . . ?
C01T C021 H02D 110.8 . . ?
C01V C021 H02C 110.8 . . ?
C01V C021 H02D 110.8 . . ?
H02C C021 H02D 108.9 . . ?
F01J C30 C00R 116.7(15) . . ?
F01J C30 F01L 104.7(13) . . ?
F01J C30 F20 101.0(13) . . ?
F01L C30 C00R 114.6(14) . . ?
F20 C30 C00R 113.8(14) . . ?
F20 C30 F01L 104.3(13) . . ?
F01P C17 C00L 113.3(18) . . ?
F01P C17 C00L 113.3(18) 6_556 . ?
F01P C17 F01P 114(2) 6_556 . ?
F01P C17 F01W 66.9(16) 6_556 . ?
F01P C17 F01W 66.9(16) . . ?
F01P C17 F01O 92(2) . . ?
F01P C17 F01O 92(2) 6_556 . ?
F01W C17 C00L 92(3) . . ?
F01O C17 C00L 131(3) . . ?
F00K C27 C00S 115.5(13) . . ?
F00K C27 F019 104.2(12) . . ?
F015 C27 F00K 104.5(13) . . ?
F015 C27 C00S 112.6(10) . . ?
F015 C27 F019 107.4(14) . . ?
F019 C27 C00S 112.0(12) . . ?
C017 C8 C01Y 113.5(14) . . ?
C017 C8 H8A 108.9 . . ?
C017 C8 H8B 108.9 . . ?
C01Y C8 H8A 108.9 . . ?
C01Y C8 H8B 108.9 . . ?
H8A C8 H8B 107.7 . . ?
F01P F01W F01P 95(2) 6_556 . ?
C17 F01W F01P 54.2(10) . . ?
C17 F01W F01P 54.2(10) . 6_556 ?
F2 C4 C10 109.260(1) . 6_556 ?
F2 C4 C10 109.264(2) . . ?
F2 C4 F1 107.3(12) . . ?
F2 C4 F1 107.3(12) . 6_556 ?
F2 C4 F4 115.8(12) . 6_556 ?
F2 C4 F4 115.8(12) . . ?
C10 C4 C10 29.389(8) . 6_556 ?
F1 C4 C10 104.3(6) 6_556 6_556 ?
F1 C4 C10 76.5(6) 6_556 . ?
F1 C4 C10 104.3(6) . . ?
F1 C4 C10 76.5(6) . 6_556 ?
F1 C4 F1 143(2) 6_556 . ?
F4 C4 C10 117.7(13) 6_556 . ?
F4 C4 C10 133.2(12) . . ?
F4 C4 F4 51(2) 6_556 . ?
O00G C10 C4 130.1(6) . . ?
O00G C10 O17 123.6(5) . . ?
O00G C10 F1 159.6(12) . 6_556 ?
C4 C10 F1 45.1(5) . 6_556 ?
C10 C10 O00G 69.6(2) 6_556 . ?
C10 C10 C4 75.312(4) 6_556 . ?
C10 C10 O17 142.898(8) 6_556 . ?
C10 C10 F1 118.0(6) 6_556 6_556 ?
O17 C10 C4 105.808(5) . . ?
O17 C10 F1 63.2(6) . 6_556 ?
C10 O17 F1 72.8(5) . 6_556 ?
C4 F1 C10 58.4(4) . 6_556 ?
C4 F1 O17 100.1(7) . 6_556 ?
O17 F1 C10 44.0(3) 6_556 6_556 ?
F4 F4 C4 64.4(10) 6_556 . ?

loop_
_geom_bond_atom_site_label_1
_geom_bond_atom_site_label_2
_geom_bond_distance
_geom_bond_site_symmetry_2
_geom_bond_publ_flag
Ag01 Ag02 3.0365(12) . ?
Ag01 Ag02 3.0365(12) 6_556 ?
Ag01 Ag05 3.2730(15) 8_666 ?
Ag01 Ag05 3.2730(15) 3 ?
Ag01 S008 2.448(2) . ?
Ag01 S008 2.448(2) 6_556 ?
Ag02 Ag02 2.9735(15) 6_556 ?
Ag02 Ag07 2.9618(13) . ?
Ag02 S008 2.443(2) . ?
Ag02 S00A 2.490(3) . ?
Ag02 O00E 2.396(7) . ?
Ag03 Ag05 3.3538(14) 3 ?
Ag03 Ag6A 3.323(3) . ?
Ag03 Ag6B 3.326(10) . ?
Ag03 S008 2.497(2) . ?
Ag03 S00B 2.483(3) . ?
Ag03 N00H 2.243(8) . ?
Ag4A Ag6A 3.098(19) 6_556 ?
Ag4A Ag6A 3.098(19) . ?
Ag4A Ag07 3.179(10) 6_556 ?
Ag4A Ag07 3.179(10) . ?
Ag4A S00B 2.461(6) . ?
Ag4A S00B 2.461(6) 6_556 ?
Ag4A O00G 2.202(19) . ?
Ag4B Ag4B 0.55(3) 6_556 ?
Ag4B Ag6B 3.38(2) . ?
Ag4B Ag6B 3.09(3) 6_556 ?
Ag4B Ag07 3.316(19) 6_556 ?
Ag4B S00B 2.692(15) . ?
Ag4B S00B 2.162(11) 6_556 ?
Ag4B O00G 2.47(2) . ?
Ag05 Ag6A 3.073(3) 3_545 ?
Ag05 Ag6B 2.897(7) 3_545 ?
Ag05 S008 2.542(3) 3_545 ?
Ag05 S009 2.425(2) . ?
Ag05 O00C 2.595(8) 3_545 ?
Ag05 N00F 2.298(8) . ?
Ag6A Ag6A 2.749(6) 6_556 ?
Ag6A S009 2.545(4) 3 ?
Ag6A S00B 2.440(5) . ?
Ag6A O00J 2.431(11) . ?
Ag6B S009 2.526(6) 3 ?
Ag6B S00B 2.725(12) . ?
Ag6B O00J 1.932(18) . ?
Ag6B C00R 2.624(19) . ?
Ag07 S00A 2.496(3) . ?
Ag07 S00B 2.487(4) . ?
Ag07 O00D 2.538(7) . ?
Ag07 N00P 2.303(9) . ?
S008 C00I 1.863(8) . ?
S009 C018 1.870(18) . ?
S00A C01Q 1.836(17) . ?
S00B C017 1.877(10) . ?
O00C C00R 1.242(17) . ?
O00D C00S 1.263(18) . ?
O00E C00S 1.224(18) . ?
N00F C00W 1.305(13) . ?
N00F C010 1.330(13) . ?
O00G C10 1.113(11) . ?
O00G C10 1.112(11) 6_556 ?
N00H C014 1.321(15) . ?
N00H C01G 1.303(15) . ?
C00I H00I 1.0000 . ?
C00I C00Y 1.464(15) . ?
C00I C00Z 1.501(14) . ?
O00J C00R 1.239(18) . ?
F00K C27 1.307(13) . ?
C00L O00Q 1.166(15) . ?
C00L C17 1.477(19) . ?
C00L O20 1.164(14) . ?
C00M H00M 0.9500 . ?
C00M C00T 1.365(15) . ?
C00M C00V 1.380(15) . ?
C00N C00O 1.424(14) . ?
C00N C00V 1.478(15) . ?
C00N C012 1.379(13) . ?
C00O H00O 0.9500 . ?
C00O C00W 1.384(14) . ?
N00P C00T 1.346(16) . ?
N00P C01M 1.333(17) . ?
C1 H1A 0.9900 . ?
C1 H1B 0.9900 . ?
C1 C2 1.422(12) . ?
C1 C2 1.422(12) 6_556 ?
C00R C30 1.511(16) . ?
C00S C27 1.505(14) . ?
C00T H00T 0.9500 . ?
C00U C00U 1.493(18) 6 ?
C00U C011 1.336(15) . ?
C00U C01D 1.360(15) . ?
C00V C016 1.366(17) . ?
C00W H00W 0.9500 . ?
C00Y H00A 0.9900 . ?
C00Y H00B 0.9900 . ?
C00Y C01A 1.508(16) . ?
C00Z H00C 0.9900 . ?
C00Z H00D 0.9900 . ?
C00Z C013 1.537(16) . ?
C2 H2A 0.9900 . ?
C2 H2B 0.9900 . ?
C2 C01Z 1.417(13) . ?
C010 H010 0.9500 . ?
C010 C012 1.363(13) . ?
C011 H011 0.9500 . ?
C011 C014 1.349(15) . ?
C012 H012 0.9500 . ?
C013 H01A 0.9900 . ?
C013 H01B 0.9900 . ?
C013 C01E 1.45(2) . ?
C014 H014 0.9500 . ?
F015 C27 1.306(12) . ?
C016 H016 0.9500 . ?
C016 C01M 1.417(16) . ?
C017 H017 1.0000 . ?
C017 C01V 1.496(13) . ?
C017 C8 1.475(14) . ?
C018 H018 1.0000 . ?
C018 C020 1.459(14) . ?
C018 C020 1.459(14) 6 ?
F019 C27 1.335(13) . ?
C01A H01C 0.9900 . ?
C01A H01D 0.9900 . ?
C01A C01E 1.53(2) . ?
C01D H01E 0.9500 . ?
C01D C01G 1.384(15) . ?
C01E H01F 0.9900 . ?
C01E H01G 0.9900 . ?
C01G H01H 0.9500 . ?
C01I H01I 0.9900 . ?
C01I H01J 0.9900 . ?
C01I C01S 1.426(14) 6 ?
C01I C01S 1.426(14) . ?
F01J C30 1.271(14) . ?
F01L C30 1.284(13) . ?
C01M H01M 0.9500 . ?
F01P C17 1.324(13) . ?
F01P F01W 1.50(3) . ?
C01Q H01Q 1.0000 . ?
C01Q C01Z 1.422(10) . ?
C01Q C01Z 1.422(10) 6_556 ?
C01S H01K 0.9900 . ?
C01S H01L 0.9900 . ?
C01S C020 1.459(14) . ?
C01T H01N 0.9900 . ?
C01T H01O 0.9900 . ?
C01T C01Y 1.501(14) . ?
C01T C021 1.509(14) . ?
C01V H01P 0.9900 . ?
C01V H01R 0.9900 . ?
C01V C021 1.528(13) . ?
C01Y H01S 0.9900 . ?
C01Y H01T 0.9900 . ?
C01Y C8 1.560(13) . ?
C01Z H01U 0.9900 . ?
C01Z H01V 0.9900 . ?
C020 H02A 0.9900 . ?
C020 H02B 0.9900 . ?
C021 H02C 0.9900 . ?
C021 H02D 0.9900 . ?
C30 F20 1.271(14) . ?
C17 F01W 1.399(14) . ?
C17 F01O 1.371(14) . ?
C8 H8A 0.9900 . ?
C8 H8B 0.9900 . ?
F2 C4 1.2427(2) . ?
C4 C10 1.5265(3) . ?
C4 C10 1.5266(3) 6_556 ?
C4 F1 1.271(14) . ?
C4 F1 1.271(14) 6_556 ?
C4 F4 1.241(17) . ?
C4 F4 1.241(17) 6_556 ?
C10 C10 0.77449(15) 6_556 ?
C10 O17 1.26866(18) . ?
C10 F1 1.743(11) 6_556 ?
O17 F1 1.628(15) 6_556 ?
F4 F4 1.07(4) 6_556 ?

loop_
_geom_torsion_atom_site_label_1
_geom_torsion_atom_site_label_2
_geom_torsion_atom_site_label_3
_geom_torsion_atom_site_label_4
_geom_torsion
_geom_torsion_site_symmetry_1
_geom_torsion_site_symmetry_2
_geom_torsion_site_symmetry_3
_geom_torsion_site_symmetry_4
_geom_torsion_publ_flag
Ag01 S008 C00I C00Y 56.9(8) . . . . ?
Ag01 S008 C00I C00Z -178.5(7) . . . . ?
Ag02 S008 C00I C00Y -25.4(9) . . . . ?
Ag02 S008 C00I C00Z 99.2(8) . . . . ?
Ag02 S00A C01Q C01Z 156.8(11) . . . . ?
Ag02 S00A C01Q C01Z 77.5(12) 6_556 . . . ?
Ag02 S00A C01Q C01Z -77.5(12) . . . 6_556 ?
Ag02 S00A C01Q C01Z -156.8(11) 6_556 . . 6_556 ?
Ag02 O00E C00S O00D -5.7(17) . . . . ?
Ag02 O00E C00S C27 173.7(8) . . . . ?
Ag03 S008 C00I C00Y -122.1(7) . . . . ?
Ag03 S008 C00I C00Z 2.5(9) . . . . ?
Ag03 S00B C017 C01V 36.9(13) . . . . ?
Ag03 S00B C017 C8 -82.1(12) . . . . ?
Ag03 N00H C014 C011 177.6(14) . . . . ?
Ag03 N00H C01G C01D 177.3(15) . . . . ?
Ag4A S00B C017 C01V -143.4(12) . . . . ?
Ag4A S00B C017 C8 97.6(13) . . . . ?
Ag4A O00G C10 C4 168.5(8) . . . . ?
Ag4A O00G C10 C10 120.4(16) . . . 6_556 ?
Ag4A O00G C10 O17 -20.4(17) . . . . ?
Ag4A O00G C10 F1 -124(2) . . . 6_556 ?
Ag4B S00B C017 C01V -155.2(14) 6_556 . . . ?
Ag4B S00B C017 C01V -154.6(13) . . . . ?
Ag4B S00B C017 C8 86.5(14) . . . . ?
Ag4B S00B C017 C8 85.8(15) 6_556 . . . ?
Ag4B O00G C10 C4 168.0(4) . . . . ?
Ag4B O00G C10 C4 152.2(8) 6_556 . . . ?
Ag4B O00G C10 C10 119.8(12) . . . 6_556 ?
Ag4B O00G C10 C10 104.0(12) 6_556 . . 6_556 ?
Ag4B O00G C10 O17 -21.0(13) . . . . ?
Ag4B O00G C10 O17 -36.8(13) 6_556 . . . ?
Ag05 S008 C00I C00Y 145.1(7) 3 . . . ?
Ag05 S008 C00I C00Z -90.3(8) 3 . . . ?
Ag05 S009 C018 C020 -121.4(12) . . . 6 ?
Ag05 S009 C018 C020 -0.6(16) 6 . . 6 ?
Ag05 S009 C018 C020 121.4(12) 6 . . . ?
Ag05 S009 C018 C020 0.6(15) . . . . ?
Ag05 O00C C00R Ag6B -40.2(7) 3 . . . ?
Ag05 O00C C00R O00J -38(2) 3 . . . ?
Ag05 O00C C00R C30 142.6(10) 3 . . . ?
Ag05 N00F C00W C00O 159.6(10) . . . . ?
Ag05 N00F C010 C012 -158.6(9) . . . . ?
Ag6A S009 C018 C020 82.9(15) 8_655 . . 6 ?
Ag6A S009 C018 C020 155.1(13) 3_545 . . 6 ?
Ag6A S009 C018 C020 -155.1(13) 8_655 . . . ?
Ag6A S009 C018 C020 -82.9(15) 3_545 . . . ?
Ag6A S00B C017 C01V 131.0(11) . . . . ?
Ag6A S00B C017 C8 12.0(13) . . . . ?
Ag6A O00J C00R O00C -8(2) . . . . ?
Ag6A O00J C00R C30 172.3(10) . . . . ?
Ag6B S009 C018 C020 -74.7(15) 3_545 . . . ?
Ag6B S009 C018 C020 -163.2(13) 8_655 . . . ?
Ag6B S009 C018 C020 163.2(13) 3_545 . . 6 ?
Ag6B S009 C018 C020 74.7(15) 8_655 . . 6 ?
Ag6B S00B C017 C01V 122.2(11) . . . . ?
Ag6B S00B C017 C8 3.3(13) . . . . ?
Ag6B O00J C00R O00C -4(2) . . . . ?
Ag6B O00J C00R C30 176.1(10) . . . . ?
Ag6B C00R C30 F01J 129(3) . . . . ?
Ag6B C00R C30 F01L 6(4) . . . . ?
Ag6B C00R C30 F20 -114(3) . . . . ?
Ag07 S00A C01Q C01Z 1.6(13) . . . 6_556 ?
Ag07 S00A C01Q C01Z 124.1(10) 6_556 . . 6_556 ?
Ag07 S00A C01Q C01Z -124.1(10) . . . . ?
Ag07 S00A C01Q C01Z -1.6(13) 6_556 . . . ?
Ag07 S00B C017 C01V -58.3(12) . . . . ?
Ag07 S00B C017 C8 -177.2(11) . . . . ?
Ag07 O00D C00S O00E -32.5(18) . . . . ?
Ag07 O00D C00S C27 148.0(8) . . . . ?
Ag07 N00P C00T C00M 160.7(11) . . . . ?
Ag07 N00P C01M C016 -161.6(14) . . . . ?
S008 C00I C00Y C01A -177.1(8) . . . . ?
S008 C00I C00Z C013 179.0(10) . . . . ?
S009 C018 C020 C01S 178.1(14) . . . . ?
S00A C01Q C01Z C2 165.8(17) . . . . ?
S00B C017 C01V C021 177.2(13) . . . . ?
S00B C017 C8 C01Y 179.5(12) . . . . ?
O00C C00R C30 F01J -58.6(19) . . . . ?
O00C C00R C30 F01L 178.4(13) . . . . ?
O00C C00R C30 F20 58.5(18) . . . . ?
O00D C00S C27 F00K 172.5(12) . . . . ?
O00D C00S C27 F015 52.7(18) . . . . ?
O00D C00S C27 F019 -68.4(14) . . . . ?
O00E C00S C27 F00K -7.0(18) . . . . ?
O00E C00S C27 F015 -126.9(14) . . . . ?
O00E C00S C27 F019 112.0(15) . . . . ?
N00F C010 C012 C00N 1.1(18) . . . . ?
O00G C10 O17 F1 -157.7(13) . . . 6_556 ?
C00I C00Y C01A C01E -57.5(14) . . . . ?
C00I C00Z C013 C01E 55.0(18) . . . . ?
O00J C00R C30 F01J 121.5(16) . . . . ?
O00J C00R C30 F01L -1(2) . . . . ?
O00J C00R C30 F20 -121.4(16) . . . . ?
C00L C17 F01W F01P -114.5(11) . . . 6_556 ?
C00L C17 F01W F01P 114.5(11) . . . . ?
C00M C00V C016 C01M 2(2) . . . . ?
C00N C00O C00W N00F -2.2(19) . . . . ?
C00N C00V C016 C01M 179.7(15) . . . . ?
C00O C00N C00V C00M 140.0(12) . . . . ?
C00O C00N C00V C016 -37.6(19) . . . . ?
C00O C00N C012 C010 -0.8(16) . . . . ?
C1 C2 C01Z C01Q -29(3) . . . . ?
O00Q C00L C17 F01P 114(2) . . . 6_556 ?
O00Q C00L C17 F01P -114(2) . . . . ?
O00Q C00L C17 F01W 180.0 . . . . ?
O00Q C00L C17 F01O 0.0 . . . . ?
C00T C00M C00V C00N 179.4(11) . . . . ?
C00T C00M C00V C016 -3(2) . . . . ?
C00T N00P C01M C016 8(3) . . . . ?
C00U C00U C011 C014 177.1(13) 6 . . . ?
C00U C00U C01D C01G 178.2(14) 6 . . . ?
C00U C011 C014 N00H 6(3) . . . . ?
C00U C01D C01G N00H 4(3) . . . . ?
C00V C00M C00T N00P 7(2) . . . . ?
C00V C00N C00O C00W -176.3(11) . . . . ?
C00V C00N C012 C010 176.6(11) . . . . ?
C00V C016 C01M N00P -5(3) . . . . ?
C00W N00F C010 C012 -1.8(17) . . . . ?
C00Y C00I C00Z C013 -55.7(14) . . . . ?
C00Y C01A C01E C013 55.7(17) . . . . ?
C00Z C00I C00Y C01A 59.5(13) . . . . ?
C00Z C013 C01E C01A -55.8(19) . . . . ?
C2 C1 C2 C01Z 18(4) 6_556 . . . ?
C010 N00F C00W C00O 2.4(18) . . . . ?
C011 C00U C01D C01G 0(3) . . . . ?
C012 C00N C00O C00W 1.3(17) . . . . ?
C012 C00N C00V C00M -37.4(18) . . . . ?
C012 C00N C00V C016 145.0(14) . . . . ?
C014 N00H C01G C01D -3(3) . . . . ?
C017 C01V C021 C01T 62(2) . . . . ?
C01D C00U C011 C014 -5(3) . . . . ?
C01G N00H C014 C011 -2(3) . . . . ?
C01I C01S C020 C018 52(3) . . . . ?
C01M N00P C00T C00M -9(3) . . . . ?
F01P C17 F01W F01P 131(2) . . . 6_556 ?
F01P C17 F01W F01P -131(2) 6_556 . . . ?
C01S C01I C01S C020 -43(3) 6 . . . ?
C01T C01Y C8 C017 -61(2) . . . . ?
C01V C017 C8 C01Y 58.3(19) . . . . ?
C01Y C01T C021 C01V -64(2) . . . . ?
C01Z C01Q C01Z C2 37(3) 6_556 . . . ?
C020 C018 C020 C01S -54(3) 6 . . . ?
C021 C01T C01Y C8 63(2) . . . . ?
C17 F01P F01W F01P -37.9(15) . . . 6_556 ?
C8 C017 C01V C021 -59.3(19) . . . . ?
O20 C00L C17 F01P -66(2) . . . 6_556 ?
O20 C00L C17 F01P 66(2) . . . . ?
O20 C00L C17 F01W 0.0 . . . . ?
O20 C00L C17 F01O 180.0 . . . . ?
F01W F01P C17 C00L -82(3) . . . . ?
F01W F01P C17 F01P 49(3) . . . 6_556 ?
F2 C4 C10 O00G 49.0(9) . . . . ?
F2 C4 C10 C10 95.250(2) . . . 6_556 ?
F2 C4 C10 O17 -123.241(8) . . . . ?
F2 C4 C10 F1 -103.9(13) . . . 6_556 ?
F2 C4 F1 C10 -106.3(3) . . . 6_556 ?
F2 C4 F1 O17 -120.9(10) . . . 6_556 ?
F2 C4 F4 F4 103.4(9) . . . 6_556 ?
C4 C10 O17 F1 15.2(10) . . . 6_556 ?
C10 O00G C10 C4 48.2(9) 6_556 . . . ?
C10 O00G C10 O17 -140.78(18) 6_556 . . . ?
C10 O00G C10 F1 115.9(16) 6_556 . . 6_556 ?
C10 C4 C10 O00G -46.2(9) 6_556 . . . ?
C10 C4 C10 O17 141.509(8) 6_556 . . . ?
C10 C4 C10 F1 160.8(13) 6_556 . . 6_556 ?
C10 C4 F1 C10 9.6(6) . . . 6_556 ?
C10 C4 F1 O17 -14.6(9) 6_556 . . 6_556 ?
C10 C4 F1 O17 -5.0(15) . . . 6_556 ?
C10 C4 F4 F4 -124.7(10) 6_556 . . 6_556 ?
C10 C4 F4 F4 -93.7(11) . . . 6_556 ?
C10 C10 O17 F1 101.7(10) 6_556 . . 6_556 ?
F1 C4 C10 O00G -65.5(15) . . . . ?
F1 C4 C10 O00G 152.9(15) 6_556 . . . ?
F1 C4 C10 C10 -19.3(13) . . . 6_556 ?
F1 C4 C10 C10 -160.8(13) 6_556 . . 6_556 ?
F1 C4 C10 O17 122.3(13) . . . . ?
F1 C4 C10 O17 -19.3(13) 6_556 . . . ?
F1 C4 C10 F1 142(3) . . . 6_556 ?
F1 C4 F1 C10 96.0(18) 6_556 . . 6_556 ?
F1 C4 F1 O17 81(2) 6_556 . . 6_556 ?
F4 C4 C10 O00G -114.7(16) . . . . ?
F4 C4 C10 O00G -176.2(14) 6_556 . . . ?
F4 C4 C10 C10 -130.0(11) 6_556 . . 6_556 ?
F4 C4 C10 C10 -68.5(14) . . . 6_556 ?
F4 C4 C10 O17 11.5(11) 6_556 . . . ?
F4 C4 C10 O17 73.0(14) . . . . ?

loop_
_smtbx_masks_void_nr
_smtbx_masks_void_average_x
_smtbx_masks_void_average_y
_smtbx_masks_void_average_z
_smtbx_masks_void_volume
_smtbx_masks_void_count_electrons
_smtbx_masks_void_content
1 0.000 0.000 0.125 7.2 0.0 ?
2 0.369 0.000 -0.079 1624.9 420.1 '12 C3H7NO'
3 0.000 0.000 0.875 7.2 0.0 ?
4 -0.373 0.500 -0.657 1624.9 420.1 '12 C3H7NO'
5 0.500 0.500 0.375 7.2 0.0 ?
6 0.500 0.500 0.625 7.2 0.0 ?
